data_7062171
loop_
_publ_author_name
'Ohira, Kazuki'
'Yamamoto, Masahiro'
'Imato, Keiichi'
'Ooyama, Yousuke'

_publ_section_title
;
 Synthesis and optical properties of phenazinone-based photosensitizers
 for singlet oxygen generation
;
_journal_issue 6
_journal_name_full 'New Journal of Chemistry'
_journal_page_first 2711
_journal_page_last 2718
_journal_paper_doi 10.1039/D2NJ05322E
_journal_volume 47
_journal_year 2023
_chemical_formula_sum 'C13 H10 N2 O2'
_chemical_formula_weight 226.23
_space_group_crystal_system monoclinic
_space_group_IT_number 14
_space_group_name_Hall '-P 2yn'
_space_group_name_H-M_alt 'P 1 21/n 1'
_atom_sites_solution_hydrogens geom
_audit_block_doi 10.5517/ccdc.csd.cc2cnwyw
_audit_update_record
;
2022-08-04 deposited with the CCDC.	2022-12-18 downloaded from the CCDC.
;
_cell_angle_alpha 90
_cell_angle_beta 93.503(3)
_cell_angle_gamma 90
_cell_formula_units_Z 4
_cell_length_a 6.7461(17)
_cell_length_b 6.8315(18)
_cell_length_c 21.892(6)
_cell_measurement_reflns_used 4448
_cell_measurement_temperature 100.(2)
_cell_measurement_theta_max 28.5663
_cell_measurement_theta_min 1.8645
_cell_volume 1007.0(5)
_computing_cell_refinement 'APEX3 v2019.1-0 (Bruker AXS)'
_computing_data_collection 'APEX2(Bruker AXS)'
_computing_data_reduction 'SAINT V8.40A (Bruker Nano, Inc., 2019)'
_computing_molecular_graphics 'XSHELL V6.3.1(Bruker AXS)'
_computing_publication_material 'Generate Report (Bruker AXS)'
_computing_structure_refinement 'SHELXL-2018/3 (Sheldrick, 2018)'
_computing_structure_solution 'SHELXT 2014/5 (Sheldrick, 2014)'
_diffrn_ambient_temperature 100.(2)
_diffrn_detector_area_resol_mean 8.3333
_diffrn_measured_fraction_theta_full 0.996
_diffrn_measured_fraction_theta_max 0.996
_diffrn_measurement_device_type 'Bruker D8 goniometer'
_diffrn_measurement_method 'omega scans'
_diffrn_radiation_monochromator 'multilayered confocal mirror'
_diffrn_radiation_type MoKa
_diffrn_radiation_wavelength 0.71073
_diffrn_reflns_av_R_equivalents 0.0477
_diffrn_reflns_av_unetI/netI 0.0394
_diffrn_reflns_limit_h_max 8
_diffrn_reflns_limit_h_min -8
_diffrn_reflns_limit_k_max 8
_diffrn_reflns_limit_k_min -9
_diffrn_reflns_limit_l_max 28
_diffrn_reflns_limit_l_min -28
_diffrn_reflns_number 11459
_diffrn_reflns_theta_full 27.95
_diffrn_reflns_theta_max 27.95
_diffrn_reflns_theta_min 1.86
_diffrn_source 'rotating-anode X-ray tube'
_diffrn_source_type 'Bruker Turbo X-ray Source'
_exptl_absorpt_coefficient_mu 0.103
_exptl_absorpt_correction_T_max 0.99
_exptl_absorpt_correction_T_min 0.91
_exptl_absorpt_correction_type multi-scan
_exptl_absorpt_process_details
;
SADABS-2016/2 - Bruker AXS area detector scaling and absorption correction
;
_exptl_crystal_colour 'dark red'
_exptl_crystal_density_diffrn 1.492
_exptl_crystal_density_method 'not measured'
_exptl_crystal_description block
_exptl_crystal_F_000 472
_exptl_crystal_size_max 0.130
_exptl_crystal_size_mid 0.080
_exptl_crystal_size_min 0.080
_refine_diff_density_max 0.338
_refine_diff_density_min -0.258
_refine_ls_extinction_method none
_refine_ls_goodness_of_fit_ref 1.055
_refine_ls_hydrogen_treatment constr
_refine_ls_matrix_type full
_refine_ls_number_parameters 156
_refine_ls_number_reflns 2397
_refine_ls_number_restraints 0
_refine_ls_restrained_S_all 1.055
_refine_ls_R_factor_all 0.0656
_refine_ls_R_factor_gt 0.0434
_refine_ls_shift/su_max 0.000
_refine_ls_shift/su_mean 0.000
_refine_ls_structure_factor_coef Fsqd
_refine_ls_weighting_details 'w=1/[\s^2^(Fo^2^)+(0.0553P)^2^+0.1886P] where P=(Fo^2^+2Fc^2^)/3'
_refine_ls_weighting_scheme calc
_refine_ls_wR_factor_gt 0.1073
_refine_ls_wR_factor_ref 0.1197
_reflns_number_gt 1714
_reflns_number_total 2397
_reflns_threshold_expression 'I > 2\s(I)'
_cod_data_source_file d2nj05322e2.cif
_cod_data_source_block 20210623NMe
_cod_depositor_comments
;
The following automatic conversions were performed:

data item '_exptl_absorpt_correction_type' value 'Multi-Scan' was
changed to 'multi-scan' in accordance with the
/home/data/users/saulius/crontab/automatic-downloads/rss-feeds/RSC/lib/dictionaries/cif_core.dic
dictionary named 'cif_core.dic' version 2.4.2 last updated on
2011-04-26.

Automatic conversion script
Id: cif_fix_values 7556 2019-12-06 15:28:31Z antanas 

 Adding full bibliography for 7062171--7062173.cif.
;
_cod_original_cell_volume 1007.0(4)
_cod_database_code 7062171

loop_
_space_group_symop_operation_xyz
'x, y, z'
'-x+1/2, y+1/2, -z+1/2'
'-x, -y, -z'
'x-1/2, -y-1/2, z-1/2'

loop_
_atom_site_type_symbol
_atom_site_label
_atom_site_fract_x
_atom_site_fract_y
_atom_site_fract_z
_atom_site_U_iso_or_equiv
_atom_site_adp_type
_atom_site_calc_flag
_atom_site_refinement_flags_adp
_atom_site_refinement_flags_occupancy
_atom_site_refinement_flags_posn
_atom_site_occupancy
_atom_site_disorder_assembly
_atom_site_disorder_group
C C1 0.2855(2) 0.5231(2) 0.55497(7) 0.0134(3) Uani d . . . 1 . .
H H1 0.155851 0.513775 0.535662 0.016 Uiso calc U . R 1 . .
C C2 0.4033(2) 0.6888(2) 0.54352(7) 0.0128(3) Uani d . . . 1 . .
C C3 0.6042(2) 0.6984(2) 0.57452(7) 0.0126(3) Uani d . . . 1 . .
C C4 0.6717(2) 0.5563(2) 0.61310(7) 0.0133(3) Uani d . . . 1 . .
H H4 0.800646 0.567359 0.632776 0.016 Uiso calc U . R 1 . .
C C5 0.5520(2) 0.3888(2) 0.62493(7) 0.0115(3) Uani d . . . 1 . .
C C6 0.5075(2) 0.0984(2) 0.67597(7) 0.0124(3) Uani d . . . 1 . .
C C7 0.5800(2) -0.0395(2) 0.71997(7) 0.0147(3) Uani d . . . 1 . .
H H7 0.709228 -0.023594 0.739095 0.018 Uiso calc U . R 1 . .
C C8 0.4663(2) -0.1957(2) 0.73537(7) 0.0159(3) Uani d . . . 1 . .
H H8 0.515351 -0.286109 0.765607 0.019 Uiso calc U . R 1 . .
C C9 0.2768(2) -0.2219(2) 0.70631(7) 0.0164(3) Uani d . . . 1 . .
H H9 0.199326 -0.331562 0.716835 0.02 Uiso calc U . R 1 . .
C C10 0.2009(2) -0.0919(2) 0.66288(7) 0.0147(3) Uani d . . . 1 . .
H H10 0.072107 -0.111467 0.643819 0.018 Uiso calc U . R 1 . .
C C11 0.3159(2) 0.0708(2) 0.64690(7) 0.0119(3) Uani d . . . 1 . .
C C12 0.0546(2) 0.1778(2) 0.57016(7) 0.0169(4) Uani d . . . 1 . .
H H12A -0.051486 0.237208 0.59255 0.025 Uiso calc U . R 1 . .
H H12B 0.030029 0.036983 0.565602 0.025 Uiso calc U . R 1 . .
H H12C 0.057315 0.238145 0.529609 0.025 Uiso calc U . R 1 . .
C C13 0.3538(2) 0.3746(2) 0.59339(7) 0.0115(3) Uani d . . . 1 . .
N N1 0.24707(18) 0.20930(18) 0.60430(6) 0.0116(3) Uani d . . . 1 . .
N N2 0.62454(19) 0.25598(18) 0.66370(6) 0.0137(3) Uani d . . . 1 . .
O O1 0.34732(16) 0.82737(15) 0.50887(5) 0.0178(3) Uani d . . . 1 . .
O O2 0.71587(15) 0.85544(15) 0.56312(5) 0.0171(3) Uani d . . . 1 . .
H H2 0.653296 0.928759 0.537895 0.026 Uiso calc U . R 1 . .

loop_
_atom_site_aniso_label
_atom_site_aniso_U_11
_atom_site_aniso_U_22
_atom_site_aniso_U_33
_atom_site_aniso_U_12
_atom_site_aniso_U_13
_atom_site_aniso_U_23
C1 0.0106(7) 0.0146(8) 0.0147(8) -0.0014(6) -0.0019(6) -0.0007(6)
C2 0.0143(8) 0.0126(7) 0.0116(7) 0.0010(6) 0.0017(6) -0.0010(6)
C3 0.0139(8) 0.0122(7) 0.0120(7) -0.0038(6) 0.0028(6) -0.0025(6)
C4 0.0110(7) 0.0147(8) 0.0140(8) -0.0028(6) -0.0012(6) -0.0006(6)
C5 0.0116(7) 0.0134(7) 0.0093(7) -0.0001(6) -0.0001(6) -0.0007(6)
C6 0.0135(7) 0.0130(7) 0.0110(7) -0.0001(6) 0.0022(6) -0.0015(6)
C7 0.0138(7) 0.0168(8) 0.0133(7) 0.0018(6) -0.0005(6) 0.0008(6)
C8 0.0198(8) 0.0141(8) 0.0139(8) 0.0037(6) 0.0029(6) 0.0030(6)
C9 0.0200(9) 0.0115(8) 0.0181(8) -0.0029(6) 0.0056(6) 0.0004(6)
C10 0.0141(8) 0.0138(8) 0.0164(8) -0.0018(6) 0.0015(6) -0.0011(6)
C11 0.0136(7) 0.0125(8) 0.0097(7) 0.0018(6) 0.0017(6) -0.0012(6)
C12 0.0126(7) 0.0179(8) 0.0197(8) -0.0048(6) -0.0041(6) 0.0011(7)
C13 0.0116(7) 0.0127(7) 0.0105(7) -0.0019(6) 0.0027(6) -0.0018(6)
N1 0.0104(6) 0.0123(6) 0.0119(6) -0.0024(5) -0.0006(5) 0.0005(5)
N2 0.0137(7) 0.0147(7) 0.0126(7) -0.0011(5) -0.0005(5) 0.0005(5)
O1 0.0173(6) 0.0137(6) 0.0221(6) -0.0017(4) -0.0026(5) 0.0052(5)
O2 0.0162(6) 0.0138(6) 0.0208(6) -0.0052(4) -0.0024(5) 0.0054(4)

loop_
_atom_type_symbol
_atom_type_description
_atom_type_scat_dispersion_real
_atom_type_scat_dispersion_imag
_atom_type_scat_source
C C 0.0033 0.0016 'International Tables Vol C Tables 4.2.6.8 and 6.1.1.4'
H H 0.0000 0.0000 'International Tables Vol C Tables 4.2.6.8 and 6.1.1.4'
N N 0.0061 0.0033 'International Tables Vol C Tables 4.2.6.8 and 6.1.1.4'
O O 0.0106 0.0060 'International Tables Vol C Tables 4.2.6.8 and 6.1.1.4'

loop_
_geom_angle_atom_site_label_1
_geom_angle_atom_site_label_2
_geom_angle_atom_site_label_3
_geom_angle_site_symmetry_1
_geom_angle_site_symmetry_3
_geom_angle
_geom_angle_publ_flag
C13 C1 C2 . . 121.77(14) ?
C13 C1 H1 . . 119.1 ?
C2 C1 H1 . . 119.1 ?
O1 C2 C1 . . 123.97(14) ?
O1 C2 C3 . . 118.45(13) ?
C1 C2 C3 . . 117.58(13) ?
O2 C3 C4 . . 121.33(13) ?
O2 C3 C2 . . 117.30(13) ?
C4 C3 C2 . . 121.37(13) ?
C3 C4 C5 . . 121.07(13) ?
C3 C4 H4 . . 119.5 ?
C5 C4 H4 . . 119.5 ?
N2 C5 C4 . . 118.42(13) ?
N2 C5 C13 . . 123.31(13) ?
C4 C5 C13 . . 118.27(13) ?
N2 C6 C7 . . 118.52(13) ?
N2 C6 C11 . . 122.44(13) ?
C7 C6 C11 . . 119.03(14) ?
C8 C7 C6 . . 120.79(14) ?
C8 C7 H7 . . 119.6 ?
C6 C7 H7 . . 119.6 ?
C7 C8 C9 . . 119.76(14) ?
C7 C8 H8 . . 120.1 ?
C9 C8 H8 . . 120.1 ?
C10 C9 C8 . . 121.38(14) ?
C10 C9 H9 . . 119.3 ?
C8 C9 H9 . . 119.3 ?
C9 C10 C11 . . 119.48(14) ?
C9 C10 H10 . . 120.3 ?
C11 C10 H10 . . 120.3 ?
N1 C11 C10 . . 122.45(13) ?
N1 C11 C6 . . 117.98(13) ?
C10 C11 C6 . . 119.56(14) ?
N1 C12 H12A . . 109.5 ?
N1 C12 H12B . . 109.5 ?
H12A C12 H12B . . 109.5 ?
N1 C12 H12C . . 109.5 ?
H12A C12 H12C . . 109.5 ?
H12B C12 H12C . . 109.5 ?
N1 C13 C1 . . 123.64(13) ?
N1 C13 C5 . . 116.45(13) ?
C1 C13 C5 . . 119.91(13) ?
C13 N1 C11 . . 121.46(12) ?
C13 N1 C12 . . 119.25(12) ?
C11 N1 C12 . . 119.29(12) ?
C5 N2 C6 . . 118.15(13) ?
C3 O2 H2 . . 109.5 ?

loop_
_geom_bond_atom_site_label_1
_geom_bond_atom_site_label_2
_geom_bond_site_symmetry_2
_geom_bond_distance
_geom_bond_publ_flag
C1 C13 . 1.379(2) ?
C1 C2 . 1.414(2) ?
C1 H1 . 0.95 ?
C2 O1 . 1.2568(18) ?
C2 C3 . 1.480(2) ?
C3 O2 . 1.3433(17) ?
C3 C4 . 1.348(2) ?
C4 C5 . 1.433(2) ?
C4 H4 . 0.95 ?
C5 N2 . 1.3159(19) ?
C5 C13 . 1.470(2) ?
C6 N2 . 1.3713(19) ?
C6 C7 . 1.413(2) ?
C6 C11 . 1.418(2) ?
C7 C8 . 1.368(2) ?
C7 H7 . 0.95 ?
C8 C9 . 1.404(2) ?
C8 H8 . 0.95 ?
C9 C10 . 1.377(2) ?
C9 H9 . 0.95 ?
C10 C11 . 1.412(2) ?
C10 H10 . 0.95 ?
C11 N1 . 1.3885(18) ?
C12 N1 . 1.4739(19) ?
C12 H12A . 0.98 ?
C12 H12B . 0.98 ?
C12 H12C . 0.98 ?
C13 N1 . 1.3682(19) ?
O2 H2 . 0.84 ?
